data_4306363
loop_
_publ_author_name
'Ghenadie Novitchi'
'Fabrice Riblet'
'Rosario Scopelliti'
'Lothar Helm'
'Aurelian Gulea'
'Andr\'e E. Merbach'

_publ_contact_author_address
;Ecole polytechnique f\'ed\'erale de Lausanne
Institut des sciences et ing\'enierie chimiques
EPFL SB ISIC LCIB
BCH 3108 (B\^at. BCH)
CH-1015 Lausanne
Switzerland
;
_publ_contact_author_email lothar.helm@epfl.ch
_publ_contact_author_fax '+41 21 693 98 71'
_publ_contact_author_name 'Lothar Helm'
_publ_contact_author_phone '+41 21 693 98 75'
_publ_section_title
;
Mechanism of Pyridine-Ligand Exchanges at the Different Labile Sites of
3d Heterometallic and Mixed Valence \m3-oxo Trinuclear Clusters
;
_journal_name_full 'Inorganic Chemistry'
_journal_page_first 10587
_journal_page_last 10599
_journal_paper_doi 10.1021/ic801206m
_journal_volume 47
_journal_year 2008
_chemical_formula_moiety 'C45 H45 Fe2 N3 Ni O13, 5(C2 H3 N)'
_chemical_formula_sum 'C55 H60 Fe2 N8 Ni O13'
_chemical_formula_weight 1211.52
_chemical_name_systematic
; 
 ? 
;
_space_group_IT_number 2
_symmetry_cell_setting triclinic
_symmetry_space_group_name_Hall '-P 1'
_symmetry_space_group_name_H-M 'P -1'
_atom_sites_solution_hydrogens geom
_atom_sites_solution_primary direct
_atom_sites_solution_secondary difmap
_audit_creation_method SHELXL-97
_cell_angle_alpha 105.040(8)
_cell_angle_beta 96.423(10)
_cell_angle_gamma 92.983(9)
_cell_formula_units_Z 2
_cell_length_a 11.3576(15)
_cell_length_b 16.5028(16)
_cell_length_c 16.6957(16)
_cell_measurement_reflns_used 5201
_cell_measurement_temperature 140(2)
_cell_measurement_theta_max 23.1357
_cell_measurement_theta_min 2.09175
_cell_volume 2992.4(6)
_computing_cell_refinement 'Oxford Diffraction CrysAlis RED'
_computing_data_collection 'Oxford Diffraction CrysAlis CCD'
_computing_data_reduction 'Oxford Diffraction CrysAlis RED'
_computing_molecular_graphics 'Bruker SHELXTL'
_computing_publication_material 'Bruker SHELXTL'
_computing_structure_refinement 'SHELXL-97 (Sheldrick, 1997)'
_computing_structure_solution 'SHELXS-97 (Sheldrick, 1990)'
_diffrn_ambient_temperature 140(2)
_diffrn_measured_fraction_theta_full 0.874
_diffrn_measured_fraction_theta_max 0.874
_diffrn_measurement_device_type 'Oxford Diffraction KM4/Sapphire CCD'
_diffrn_measurement_method 'phi and omega scans'
_diffrn_radiation_monochromator graphite
_diffrn_radiation_source 'fine-focus sealed tube'
_diffrn_radiation_type MoK\a
_diffrn_radiation_wavelength 0.71073
_diffrn_reflns_av_R_equivalents 0.0470
_diffrn_reflns_av_sigmaI/netI 0.0690
_diffrn_reflns_limit_h_max 12
_diffrn_reflns_limit_h_min -11
_diffrn_reflns_limit_k_max 19
_diffrn_reflns_limit_k_min -19
_diffrn_reflns_limit_l_max 19
_diffrn_reflns_limit_l_min -19
_diffrn_reflns_number 17871
_diffrn_reflns_theta_full 25.03
_diffrn_reflns_theta_max 25.03
_diffrn_reflns_theta_min 2.90
_exptl_absorpt_coefficient_mu 0.855
_exptl_absorpt_correction_type none
_exptl_crystal_colour amber
_exptl_crystal_density_diffrn 1.345
_exptl_crystal_density_method 'not measured'
_exptl_crystal_description iregular
_exptl_crystal_F_000 1260
_exptl_crystal_size_max 0.33
_exptl_crystal_size_mid 0.30
_exptl_crystal_size_min 0.25
_refine_diff_density_max 1.284
_refine_diff_density_min -1.035
_refine_diff_density_rms 0.130
_refine_ls_extinction_coef 0.0088(18)
_refine_ls_extinction_expression Fc^*^=kFc[1+0.001xFc^2^\l^3^/sin(2\q)]^-1/4^
_refine_ls_extinction_method SHELXL
_refine_ls_goodness_of_fit_ref 1.062
_refine_ls_hydrogen_treatment riding
_refine_ls_matrix_type full
_refine_ls_number_parameters 681
_refine_ls_number_reflns 9253
_refine_ls_number_restraints 18
_refine_ls_restrained_S_all 1.063
_refine_ls_R_factor_all 0.1044
_refine_ls_R_factor_gt 0.0816
_refine_ls_shift/su_max 0.003
_refine_ls_shift/su_mean 0.000
_refine_ls_structure_factor_coef Fsqd
_refine_ls_weighting_details 'calc w=1/[\s^2^(Fo^2^)+(0.1696P)^2^+2.1998P] where P=(Fo^2^+2Fc^2^)/3'
_refine_ls_weighting_scheme calc
_refine_ls_wR_factor_gt 0.2401
_refine_ls_wR_factor_ref 0.2594
_reflns_number_gt 6350
_reflns_number_total 9253
_reflns_threshold_expression >2sigma(I)
_cod_data_source_file ic801206m_si_002_5.cif
_cod_data_source_block 4
_cod_depositor_comments
;
The following automatic conversions were performed:
'_symmetry_cell_setting' value 'Triclinic' changed to 'triclinic'
according to '/home/saulius/struct/CIF-dictionaries/cif_core.dic'
dictionary named 'cif_core.dic' version 2.4.1 from 2010-06-29.

Automatic conversion script
Id: cif_fix_enum 1527 2010-12-29 10:47:43Z saulius 
;
_cod_database_code 4306363

loop_
_symmetry_equiv_pos_as_xyz
'x, y, z'
'-x, -y, -z'

loop_
_atom_site_label
_atom_site_type_symbol
_atom_site_fract_x
_atom_site_fract_y
_atom_site_fract_z
_atom_site_U_iso_or_equiv
_atom_site_adp_type
_atom_site_occupancy
_atom_site_symmetry_multiplicity
_atom_site_calc_flag
_atom_site_refinement_flags
_atom_site_disorder_assembly
_atom_site_disorder_group
Ni1 Ni 0.29346(7) 0.16448(5) 0.15649(5) 0.0282(3) Uani 1 1 d . . .
Fe1 Fe 0.32999(8) 0.24486(5) 0.36122(5) 0.0251(3) Uani 1 1 d . . .
Fe2 Fe 0.33352(8) 0.36977(5) 0.23882(5) 0.0255(3) Uani 1 1 d . . .
O1 O 0.1576(4) 0.1055(3) 0.1984(3) 0.0327(11) Uani 1 1 d . . .
O2 O 0.1820(5) 0.1632(3) 0.3367(3) 0.0428(13) Uani 1 1 d . . .
O3 O 0.4153(5) 0.0963(3) 0.2025(3) 0.0417(13) Uani 1 1 d . . .
O4 O 0.4329(5) 0.1469(3) 0.3414(3) 0.0523(15) Uani 1 1 d . . .
O5 O 0.2288(4) 0.3398(3) 0.4099(3) 0.0349(11) Uani 1 1 d . . .
O6 O 0.2165(4) 0.4178(3) 0.3188(3) 0.0395(12) Uani 1 1 d . . .
O7 O 0.4787(4) 0.3251(3) 0.4103(3) 0.0410(12) Uani 1 1 d . . .
O8 O 0.4708(4) 0.4174(3) 0.3336(3) 0.0424(12) Uani 1 1 d . . .
O9 O 0.4493(5) 0.3450(3) 0.1537(3) 0.0562(16) Uani 1 1 d . . .
O10 O 0.4244(4) 0.2052(3) 0.0965(3) 0.0372(12) Uani 1 1 d . . .
O11 O 0.2004(6) 0.3525(3) 0.1439(3) 0.0572(16) Uani 1 1 d . . .
O12 O 0.1684(4) 0.2138(3) 0.0898(3) 0.0352(11) Uani 1 1 d . . .
O13 O 0.3204(4) 0.2605(2) 0.2528(2) 0.0227(9) Uani 1 1 d . . .
N1 N 0.2639(4) 0.0553(3) 0.0475(3) 0.0226(11) Uani 1 1 d . . .
N2 N 0.3383(5) 0.2272(3) 0.4874(3) 0.0312(13) Uani 1 1 d . . .
N3 N 0.3468(6) 0.4987(3) 0.2234(3) 0.0381(15) Uani 1 1 d . . .
C1 C 0.1585(6) 0.0324(4) 0.0007(4) 0.0263(14) Uani 1 1 d . . .
H1 H 0.0952 0.0667 0.0146 0.032 Uiso 1 1 calc R . .
C2 C 0.1354(6) -0.0378(4) -0.0663(4) 0.0273(14) Uani 1 1 d . . .
H2 H 0.0582 -0.0509 -0.0972 0.033 Uiso 1 1 calc R . .
C3 C 0.2260(6) -0.0897(4) -0.0886(4) 0.0282(15) Uani 1 1 d . . .
C4 C 0.3354(6) -0.0669(4) -0.0411(4) 0.0318(16) Uani 1 1 d . . .
H4 H 0.3998 -0.1003 -0.0543 0.038 Uiso 1 1 calc R . .
C5 C 0.3522(6) 0.0042(4) 0.0259(4) 0.0283(14) Uani 1 1 d . . .
H5 H 0.4284 0.0181 0.0582 0.034 Uiso 1 1 calc R . .
C6 C 0.2052(7) -0.1650(4) -0.1616(5) 0.046(2) Uani 1 1 d . . .
C7 C 0.0957(7) -0.2120(6) -0.1826(6) 0.067(3) Uani 1 1 d . . .
H7 H 0.0326 -0.1946 -0.1509 0.081 Uiso 1 1 calc R . .
C8 C 0.0771(8) -0.2837(7) -0.2489(7) 0.099(5) Uani 1 1 d . . .
H8 H 0.0026 -0.3163 -0.2616 0.119 Uiso 1 1 calc R . .
C9 C 0.1683(10) -0.3074(7) -0.2965(8) 0.119(6) Uani 1 1 d . . .
H9 H 0.1548 -0.3546 -0.3441 0.143 Uiso 1 1 calc R . .
C10 C 0.2767(10) -0.2637(9) -0.2755(9) 0.149(8) Uani 1 1 d . . .
H10 H 0.3399 -0.2817 -0.3067 0.178 Uiso 1 1 calc R . .
C11 C 0.2947(8) -0.1923(6) -0.2080(6) 0.077(3) Uani 1 1 d . . .
H11 H 0.3708 -0.1618 -0.1937 0.092 Uiso 1 1 calc R . .
C12 C 0.3080(8) 0.1525(5) 0.5003(5) 0.053(2) Uani 1 1 d . . .
H12 H 0.2909 0.1049 0.4533 0.063 Uiso 1 1 calc R . .
C13 C 0.3003(10) 0.1415(5) 0.5785(5) 0.065(3) Uani 1 1 d . . .
H13 H 0.2793 0.0870 0.5842 0.078 Uiso 1 1 calc R . .
C14 C 0.3225(7) 0.2085(5) 0.6486(4) 0.0457(19) Uani 1 1 d . . .
C15 C 0.3579(8) 0.2851(5) 0.6364(5) 0.049(2) Uani 1 1 d . . .
H15 H 0.3785 0.3325 0.6833 0.059 Uiso 1 1 calc R . .
C16 C 0.3637(7) 0.2936(5) 0.5566(4) 0.0421(18) Uani 1 1 d . . .
H16 H 0.3862 0.3475 0.5499 0.050 Uiso 1 1 calc R . .
C17 C 0.3103(9) 0.1988(5) 0.7331(5) 0.058(2) Uani 1 1 d . . .
C18 C 0.2649(10) 0.1277(6) 0.7472(6) 0.070(3) Uani 1 1 d . . .
H18 H 0.2384 0.0814 0.7002 0.084 Uiso 1 1 calc R . .
C19 C 0.2542(10) 0.1179(7) 0.8262(6) 0.073(3) Uani 1 1 d . . .
H19 H 0.2246 0.0653 0.8326 0.087 Uiso 1 1 calc R . .
C20 C 0.2860(13) 0.1832(9) 0.8932(7) 0.106(5) Uani 1 1 d . . .
H20 H 0.2687 0.1815 0.9471 0.127 Uiso 1 1 calc R . .
C21 C 0.341(2) 0.2484(12) 0.8815(8) 0.210(13) Uani 1 1 d . . .
H21 H 0.3721 0.2925 0.9293 0.252 Uiso 1 1 calc R . .
C22 C 0.357(2) 0.2583(11) 0.8026(7) 0.181(10) Uani 1 1 d . . .
H22 H 0.4012 0.3071 0.7982 0.217 Uiso 1 1 calc R . .
C23 C 0.3423(7) 0.5651(4) 0.2886(4) 0.0380(17) Uani 1 1 d . . .
H23 H 0.3515 0.5574 0.3433 0.046 Uiso 1 1 calc R . .
C24 C 0.3246(7) 0.6449(4) 0.2794(4) 0.0408(18) Uani 1 1 d . . .
H24 H 0.3170 0.6900 0.3267 0.049 Uiso 1 1 calc R . .
C25 C 0.3182(8) 0.6581(4) 0.2005(5) 0.046(2) Uani 1 1 d . . .
C26 C 0.3318(10) 0.5903(5) 0.1343(5) 0.070(3) Uani 1 1 d . . .
H26 H 0.3344 0.5977 0.0800 0.084 Uiso 1 1 calc R . .
C27 C 0.3414(11) 0.5122(5) 0.1477(5) 0.071(3) Uani 1 1 d . . .
H27 H 0.3444 0.4655 0.1009 0.086 Uiso 1 1 calc R . .
C28 C 0.2954(9) 0.7435(5) 0.1884(5) 0.055(2) Uani 1 1 d . . .
C29 C 0.3324(11) 0.8157(6) 0.2501(7) 0.083(3) Uani 1 1 d . . .
H29 H 0.3774 0.8136 0.3009 0.099 Uiso 1 1 calc R . .
C30 C 0.3019(12) 0.8934(6) 0.2364(9) 0.095(4) Uani 1 1 d . . .
H30 H 0.3282 0.9440 0.2785 0.114 Uiso 1 1 calc R . .
C31 C 0.2368(13) 0.8978(6) 0.1658(8) 0.092(4) Uani 1 1 d . . .
H31 H 0.2080 0.9495 0.1611 0.110 Uiso 1 1 calc R . .
C32 C 0.2142(9) 0.8318(6) 0.1053(7) 0.072(3) Uani 1 1 d . . .
H32 H 0.1780 0.8365 0.0527 0.086 Uiso 1 1 calc R . .
C33 C 0.2416(9) 0.7511(6) 0.1141(6) 0.064(3) Uani 1 1 d . . .
H33 H 0.2223 0.7026 0.0681 0.077 Uiso 1 1 calc R . .
C34 C 0.1317(6) 0.1124(4) 0.2706(4) 0.0348(16) Uani 1 1 d . . .
C35 C 0.0275(9) 0.0579(6) 0.2808(5) 0.066(3) Uani 1 1 d . . .
H35A H -0.0461 0.0842 0.2704 0.098 Uiso 1 1 calc R . .
H35B H 0.0361 0.0516 0.3379 0.098 Uiso 1 1 calc R . .
H35C H 0.0244 0.0024 0.2408 0.098 Uiso 1 1 calc R . .
C36 C 0.4581(8) 0.0976(5) 0.2746(5) 0.053(2) Uani 1 1 d . . .
C37 C 0.5503(12) 0.0372(8) 0.2851(6) 0.102(5) Uani 1 1 d . . .
H37A H 0.5315 -0.0156 0.2411 0.154 Uiso 1 1 calc R . .
H37B H 0.5502 0.0260 0.3400 0.154 Uiso 1 1 calc R . .
H37C H 0.6289 0.0622 0.2812 0.154 Uiso 1 1 calc R . .
C38 C 0.1897(6) 0.3992(4) 0.3826(4) 0.0316(15) Uani 1 1 d . . .
C39 C 0.1027(6) 0.4512(4) 0.4313(5) 0.0408(18) Uani 1 1 d . . .
H39A H 0.0227 0.4372 0.4001 0.061 Uiso 1 1 calc R . .
H39B H 0.1259 0.5112 0.4398 0.061 Uiso 1 1 calc R . .
H39C H 0.1030 0.4391 0.4858 0.061 Uiso 1 1 calc R . .
C40 C 0.5169(6) 0.3903(4) 0.3917(4) 0.0330(16) Uani 1 1 d . . .
C41 C 0.6265(7) 0.4380(5) 0.4448(5) 0.048(2) Uani 1 1 d . . .
H41A H 0.6638 0.4740 0.4147 0.072 Uiso 1 1 calc R . .
H41B H 0.6823 0.3983 0.4571 0.072 Uiso 1 1 calc R . .
H41C H 0.6049 0.4731 0.4972 0.072 Uiso 1 1 calc R . .
C42 C 0.4740(8) 0.2757(4) 0.1046(5) 0.053(2) Uani 1 1 d . . .
C43 C 0.5710(11) 0.2830(6) 0.0521(7) 0.100(5) Uani 1 1 d . . .
H43A H 0.6485 0.2829 0.0845 0.149 Uiso 1 1 calc R . .
H43B H 0.5674 0.3356 0.0354 0.149 Uiso 1 1 calc R . .
H43C H 0.5606 0.2352 0.0020 0.149 Uiso 1 1 calc R . .
C44 C 0.1480(8) 0.2872(4) 0.0908(5) 0.049(2) Uani 1 1 d . . .
C45 C 0.0531(14) 0.3012(6) 0.0259(9) 0.133(7) Uani 1 1 d . . .
H45A H 0.0539 0.2582 -0.0270 0.199 Uiso 1 1 calc R . .
H45B H 0.0688 0.3572 0.0176 0.199 Uiso 1 1 calc R . .
H45C H -0.0249 0.2971 0.0451 0.199 Uiso 1 1 calc R . .
N4 N 0.1597(9) 0.6798(6) 0.4521(7) 0.101(3) Uani 1 1 d D . .
C46 C -0.0285(9) 0.7531(8) 0.4987(8) 0.093(4) Uani 1 1 d D . .
H46A H -0.0348 0.7559 0.5574 0.080 Uiso 1 1 calc R . .
H46B H -0.0997 0.7217 0.4635 0.080 Uiso 1 1 calc R . .
H46C H -0.0217 0.8103 0.4919 0.080 Uiso 1 1 calc R . .
C47 C 0.0771(10) 0.7104(6) 0.4739(7) 0.081(3) Uani 1 1 d D . .
N5 N -0.165(2) 0.4821(15) 0.0702(11) 0.265(14) Uani 1 1 d D . .
C48 C 0.0324(12) 0.5197(9) 0.1749(15) 0.236(15) Uani 1 1 d D . .
H48A H 0.0839 0.5653 0.1662 0.080 Uiso 1 1 calc R . .
H48B H 0.0772 0.4702 0.1729 0.080 Uiso 1 1 calc R . .
H48C H 0.0044 0.5381 0.2297 0.080 Uiso 1 1 calc R . .
C49 C -0.0697(16) 0.4980(11) 0.1094(11) 0.129(6) Uani 1 1 d D . .
N6 N 0.860(2) 0.5588(14) 0.3245(14) 0.231(9) Uiso 1 1 d D . .
C50 C 0.6720(17) 0.4840(13) 0.2210(12) 0.175(8) Uiso 1 1 d D . .
H50A H 0.5980 0.4899 0.2463 0.080 Uiso 1 1 calc R . .
H50B H 0.6807 0.4242 0.1966 0.080 Uiso 1 1 calc R . .
H50C H 0.6697 0.5136 0.1771 0.080 Uiso 1 1 calc R . .
C51 C 0.775(2) 0.5207(19) 0.2863(17) 0.247(13) Uiso 1 1 d D . .
N7 N 0.055(3) 0.8734(18) 0.3701(19) 0.334(16) Uiso 1 1 d D . .
C52 C -0.015(2) 0.7374(15) 0.2481(15) 0.234(11) Uiso 1 1 d D . .
H52A H -0.0756 0.7099 0.2720 0.080 Uiso 1 1 calc R . .
H52B H 0.0492 0.7006 0.2359 0.080 Uiso 1 1 calc R . .
H52C H -0.0511 0.7486 0.1963 0.080 Uiso 1 1 calc R . .
C53 C 0.032(2) 0.8160(16) 0.3072(16) 0.199(9) Uiso 1 1 d D . .
N8 N 0.557(2) 0.0379(15) 0.5363(17) 0.101(10) Uiso 0.383(18) 1 d PD . 1
C54 C 0.651(3) 0.1659(16) 0.495(2) 0.077(11) Uiso 0.383(18) 1 d PD . 1
H54A H 0.7063 0.1488 0.4539 0.116 Uiso 0.383(18) 1 calc PR . 1
H54B H 0.6925 0.2068 0.5449 0.116 Uiso 0.383(18) 1 calc PR . 1
H54C H 0.5850 0.1917 0.4706 0.116 Uiso 0.383(18) 1 calc PR . 1
C55 C 0.604(2) 0.0915(14) 0.5182(14) 0.054(7) Uiso 0.383(18) 1 d PD . 1
N8 N 0.807(3) 0.073(3) 0.465(3) 0.32(3) Uiso 0.617(18) 1 d PD . 2
C54 C 0.621(2) 0.1510(18) 0.5081(18) 0.102(8) Uiso 0.617(18) 1 d PD . 2
H54D H 0.6198 0.1916 0.4744 0.152 Uiso 0.617(18) 1 calc PR . 2
H54E H 0.6206 0.1808 0.5670 0.152 Uiso 0.617(18) 1 calc PR . 2
H54F H 0.5506 0.1106 0.4889 0.152 Uiso 0.617(18) 1 calc PR . 2
C55 C 0.729(3) 0.106(2) 0.499(2) 0.164(13) Uiso 0.617(18) 1 d PD . 2

loop_
_atom_site_aniso_label
_atom_site_aniso_U_11
_atom_site_aniso_U_22
_atom_site_aniso_U_33
_atom_site_aniso_U_23
_atom_site_aniso_U_13
_atom_site_aniso_U_12
Ni1 0.0346(6) 0.0254(4) 0.0268(5) 0.0077(3) 0.0094(4) 0.0063(3)
Fe1 0.0339(6) 0.0205(5) 0.0211(5) 0.0036(3) 0.0076(4) 0.0042(4)
Fe2 0.0354(6) 0.0209(5) 0.0207(5) 0.0036(3) 0.0099(4) 0.0036(4)
O1 0.045(3) 0.028(2) 0.023(2) 0.0033(18) 0.011(2) -0.003(2)
O2 0.058(3) 0.049(3) 0.018(2) 0.009(2) 0.004(2) -0.020(2)
O3 0.056(3) 0.041(3) 0.020(3) -0.006(2) -0.001(2) 0.025(2)
O4 0.080(4) 0.052(3) 0.022(3) 0.004(2) -0.004(3) 0.036(3)
O5 0.042(3) 0.042(3) 0.024(2) 0.010(2) 0.012(2) 0.013(2)
O6 0.050(3) 0.028(2) 0.049(3) 0.015(2) 0.027(3) 0.015(2)
O7 0.044(3) 0.054(3) 0.022(2) 0.008(2) 0.004(2) -0.008(2)
O8 0.043(3) 0.023(2) 0.056(3) 0.006(2) -0.004(3) -0.001(2)
O9 0.087(4) 0.026(2) 0.059(3) 0.003(2) 0.049(3) -0.004(3)
O10 0.048(3) 0.024(2) 0.035(3) -0.0051(19) 0.023(2) -0.006(2)
O11 0.102(5) 0.023(2) 0.040(3) 0.009(2) -0.021(3) 0.010(3)
O12 0.053(3) 0.021(2) 0.028(2) 0.0018(18) -0.001(2) 0.006(2)
O13 0.030(2) 0.0193(19) 0.020(2) 0.0055(16) 0.0065(18) 0.0044(16)
N1 0.022(3) 0.025(3) 0.021(3) 0.006(2) 0.006(2) 0.005(2)
N2 0.045(3) 0.026(3) 0.020(3) 0.003(2) 0.001(2) 0.002(2)
N3 0.070(4) 0.019(3) 0.028(3) 0.005(2) 0.021(3) 0.005(3)
C1 0.028(4) 0.028(3) 0.025(3) 0.007(3) 0.008(3) 0.010(3)
C2 0.025(4) 0.032(3) 0.024(3) 0.004(3) 0.005(3) 0.004(3)
C3 0.029(4) 0.027(3) 0.023(3) -0.005(3) 0.011(3) -0.002(3)
C4 0.028(4) 0.029(3) 0.037(4) 0.000(3) 0.015(3) 0.007(3)
C5 0.026(4) 0.026(3) 0.030(4) 0.001(3) 0.004(3) 0.006(3)
C6 0.040(5) 0.040(4) 0.042(4) -0.020(3) 0.008(4) 0.005(3)
C7 0.033(5) 0.060(5) 0.078(7) -0.035(5) 0.004(4) 0.005(4)
C8 0.043(6) 0.086(7) 0.115(9) -0.065(7) 0.009(6) -0.008(5)
C9 0.066(8) 0.090(8) 0.135(11) -0.083(8) 0.002(7) 0.015(6)
C10 0.046(6) 0.156(12) 0.154(13) -0.119(11) 0.021(7) 0.000(7)
C11 0.048(5) 0.086(7) 0.065(6) -0.039(5) 0.014(5) 0.003(5)
C12 0.089(6) 0.038(4) 0.033(4) 0.016(3) 0.002(4) 0.002(4)
C13 0.109(8) 0.050(5) 0.037(5) 0.023(4) -0.007(5) -0.005(5)
C14 0.063(5) 0.048(4) 0.028(4) 0.019(3) -0.004(4) -0.007(4)
C15 0.070(6) 0.050(4) 0.026(4) 0.009(3) 0.001(4) 0.000(4)
C16 0.053(5) 0.052(4) 0.026(4) 0.018(3) 0.009(3) 0.006(4)
C17 0.082(7) 0.061(5) 0.034(4) 0.029(4) -0.005(4) -0.021(5)
C18 0.114(8) 0.065(6) 0.055(6) 0.038(5) 0.043(6) 0.038(5)
C19 0.096(8) 0.086(7) 0.069(7) 0.059(6) 0.045(6) 0.037(6)
C20 0.149(12) 0.130(11) 0.044(6) 0.056(7) -0.017(7) -0.050(9)
C21 0.35(3) 0.206(18) 0.041(7) 0.035(9) -0.013(11) -0.18(2)
C22 0.31(2) 0.171(15) 0.039(6) 0.041(8) -0.010(10) -0.141(17)
C23 0.065(5) 0.023(3) 0.028(4) 0.008(3) 0.010(4) 0.003(3)
C24 0.067(5) 0.018(3) 0.035(4) 0.002(3) 0.008(4) 0.002(3)
C25 0.071(6) 0.025(3) 0.042(4) 0.009(3) 0.007(4) -0.001(3)
C26 0.138(9) 0.038(4) 0.036(5) 0.015(4) 0.010(5) 0.009(5)
C27 0.152(10) 0.025(4) 0.041(5) 0.008(3) 0.029(6) 0.006(5)
C28 0.099(7) 0.029(4) 0.039(5) 0.015(3) -0.002(5) -0.001(4)
C29 0.123(9) 0.041(5) 0.085(8) 0.018(5) 0.016(7) -0.006(5)
C30 0.135(11) 0.040(5) 0.120(11) 0.027(6) 0.042(9) 0.008(6)
C31 0.162(12) 0.044(6) 0.088(8) 0.046(6) 0.023(9) 0.021(6)
C32 0.093(8) 0.064(6) 0.087(7) 0.054(6) 0.040(6) 0.030(5)
C33 0.080(7) 0.053(5) 0.082(7) 0.038(5) 0.043(6) 0.027(4)
C34 0.050(4) 0.030(3) 0.026(4) 0.012(3) 0.005(3) -0.010(3)
C35 0.086(7) 0.074(6) 0.033(4) 0.016(4) 0.007(4) -0.034(5)
C36 0.066(6) 0.049(5) 0.036(5) -0.003(4) -0.005(4) 0.036(4)
C37 0.136(10) 0.113(9) 0.047(6) 0.000(6) -0.022(7) 0.095(8)
C38 0.040(4) 0.025(3) 0.027(4) 0.000(3) 0.007(3) 0.001(3)
C39 0.037(4) 0.041(4) 0.042(4) 0.004(3) 0.009(3) 0.010(3)
C40 0.035(4) 0.028(3) 0.031(4) -0.005(3) 0.010(3) 0.007(3)
C41 0.041(5) 0.038(4) 0.053(5) -0.005(4) -0.001(4) -0.002(3)
C42 0.074(6) 0.035(4) 0.051(5) -0.003(3) 0.046(5) -0.003(4)
C43 0.134(10) 0.046(5) 0.121(9) -0.007(5) 0.108(8) -0.019(6)
C44 0.071(6) 0.029(4) 0.041(5) 0.010(3) -0.022(4) 0.008(4)
C45 0.195(15) 0.046(6) 0.119(11) 0.007(6) -0.109(11) 0.014(7)
N4 0.110(8) 0.078(6) 0.127(9) 0.026(6) 0.063(7) 0.026(6)
C46 0.065(7) 0.109(9) 0.114(9) 0.027(8) 0.052(7) 0.009(6)
C47 0.092(8) 0.055(6) 0.097(8) 0.013(5) 0.043(7) -0.002(5)
N5 0.37(3) 0.24(2) 0.145(15) 0.087(15) -0.165(19) -0.07(2)
C48 0.070(10) 0.065(9) 0.51(4) -0.005(16) -0.019(17) 0.010(7)
C49 0.147(16) 0.136(14) 0.119(14) 0.050(12) 0.041(12) 0.012(12)

loop_
_atom_type_symbol
_atom_type_description
_atom_type_scat_dispersion_real
_atom_type_scat_dispersion_imag
_atom_type_scat_source
C C 0.0033 0.0016 'International Tables Vol C Tables 4.2.6.8 and 6.1.1.4'
H H 0.0000 0.0000 'International Tables Vol C Tables 4.2.6.8 and 6.1.1.4'
N N 0.0061 0.0033 'International Tables Vol C Tables 4.2.6.8 and 6.1.1.4'
O O 0.0106 0.0060 'International Tables Vol C Tables 4.2.6.8 and 6.1.1.4'
Fe Fe 0.3463 0.8444 'International Tables Vol C Tables 4.2.6.8 and 6.1.1.4'
Ni Ni 0.3393 1.1124 'International Tables Vol C Tables 4.2.6.8 and 6.1.1.4'

loop_
_geom_angle_atom_site_label_1
_geom_angle_atom_site_label_2
_geom_angle_atom_site_label_3
_geom_angle
_geom_angle_site_symmetry_1
_geom_angle_site_symmetry_3
_geom_angle_publ_flag
O13 Ni1 O3 95.01(18) . . ?
O13 Ni1 O12 96.13(17) . . ?
O3 Ni1 O12 168.82(17) . . ?
O13 Ni1 O10 94.70(16) . . ?
O3 Ni1 O10 87.7(2) . . ?
O12 Ni1 O10 90.5(2) . . ?
O13 Ni1 O1 95.40(16) . . ?
O3 Ni1 O1 91.3(2) . . ?
O12 Ni1 O1 88.59(19) . . ?
O10 Ni1 O1 169.90(16) . . ?
O13 Ni1 N1 179.7(2) . . ?
O3 Ni1 N1 84.69(18) . . ?
O12 Ni1 N1 84.18(18) . . ?
O10 Ni1 N1 85.20(17) . . ?
O1 Ni1 N1 84.69(17) . . ?
O13 Fe1 O4 97.18(18) . . ?
O13 Fe1 O2 95.38(18) . . ?
O4 Fe1 O2 90.1(2) . . ?
O13 Fe1 O5 96.80(17) . . ?
O4 Fe1 O5 166.01(19) . . ?
O2 Fe1 O5 88.7(2) . . ?
O13 Fe1 O7 96.30(18) . . ?
O4 Fe1 O7 89.5(2) . . ?
O2 Fe1 O7 168.28(18) . . ?
O5 Fe1 O7 88.9(2) . . ?
O13 Fe1 N2 179.11(19) . . ?
O4 Fe1 N2 83.5(2) . . ?
O2 Fe1 N2 84.10(19) . . ?
O5 Fe1 N2 82.47(19) . . ?
O7 Fe1 N2 84.21(19) . . ?
O13 Fe2 O11 97.39(19) . . ?
O13 Fe2 O9 95.58(18) . . ?
O11 Fe2 O9 88.8(3) . . ?
O13 Fe2 O6 96.07(17) . . ?
O11 Fe2 O6 88.2(2) . . ?
O9 Fe2 O6 168.25(19) . . ?
O13 Fe2 O8 96.67(19) . . ?
O11 Fe2 O8 165.90(19) . . ?
O9 Fe2 O8 90.9(2) . . ?
O6 Fe2 O8 89.2(2) . . ?
O13 Fe2 N3 179.17(19) . . ?
O11 Fe2 N3 82.5(2) . . ?
O9 Fe2 N3 85.2(2) . . ?
O6 Fe2 N3 83.11(18) . . ?
O8 Fe2 N3 83.4(2) . . ?
C34 O1 Ni1 131.1(4) . . ?
C34 O2 Fe1 132.4(4) . . ?
C36 O3 Ni1 132.9(4) . . ?
C36 O4 Fe1 131.7(5) . . ?
C38 O5 Fe1 132.1(4) . . ?
C38 O6 Fe2 131.1(4) . . ?
C40 O7 Fe1 130.4(5) . . ?
C40 O8 Fe2 132.7(4) . . ?
C42 O9 Fe2 132.0(4) . . ?
C42 O10 Ni1 131.8(4) . . ?
C44 O11 Fe2 133.1(5) . . ?
C44 O12 Ni1 132.7(5) . . ?
Fe2 O13 Fe1 120.0(2) . . ?
Fe2 O13 Ni1 120.0(2) . . ?
Fe1 O13 Ni1 119.92(19) . . ?
C1 N1 C5 116.2(5) . . ?
C1 N1 Ni1 122.6(4) . . ?
C5 N1 Ni1 121.1(4) . . ?
C12 N2 C16 116.5(6) . . ?
C12 N2 Fe1 121.9(5) . . ?
C16 N2 Fe1 121.3(4) . . ?
C27 N3 C23 117.6(6) . . ?
C27 N3 Fe2 121.2(4) . . ?
C23 N3 Fe2 120.4(4) . . ?
N1 C1 C2 124.2(5) . . ?
N1 C1 H1 117.9 . . ?
C2 C1 H1 117.9 . . ?
C1 C2 C3 119.5(6) . . ?
C1 C2 H2 120.2 . . ?
C3 C2 H2 120.2 . . ?
C4 C3 C2 117.0(5) . . ?
C4 C3 C6 121.8(6) . . ?
C2 C3 C6 121.2(6) . . ?
C3 C4 C5 120.4(6) . . ?
C3 C4 H4 119.8 . . ?
C5 C4 H4 119.8 . . ?
N1 C5 C4 122.6(6) . . ?
N1 C5 H5 118.7 . . ?
C4 C5 H5 118.7 . . ?
C11 C6 C7 118.0(7) . . ?
C11 C6 C3 121.1(7) . . ?
C7 C6 C3 120.8(6) . . ?
C8 C7 C6 121.1(7) . . ?
C8 C7 H7 119.5 . . ?
C6 C7 H7 119.5 . . ?
C7 C8 C9 119.2(9) . . ?
C7 C8 H8 120.4 . . ?
C9 C8 H8 120.4 . . ?
C10 C9 C8 120.5(8) . . ?
C10 C9 H9 119.8 . . ?
C8 C9 H9 119.8 . . ?
C9 C10 C11 119.7(9) . . ?
C9 C10 H10 120.2 . . ?
C11 C10 H10 120.2 . . ?
C6 C11 C10 121.5(9) . . ?
C6 C11 H11 119.3 . . ?
C10 C11 H11 119.3 . . ?
N2 C12 C13 123.1(7) . . ?
N2 C12 H12 118.4 . . ?
C13 C12 H12 118.4 . . ?
C14 C13 C12 120.8(8) . . ?
C14 C13 H13 119.6 . . ?
C12 C13 H13 119.6 . . ?
C13 C14 C15 116.7(7) . . ?
C13 C14 C17 121.7(7) . . ?
C15 C14 C17 121.7(7) . . ?
C14 C15 C16 120.7(7) . . ?
C14 C15 H15 119.6 . . ?
C16 C15 H15 119.6 . . ?
N2 C16 C15 122.1(7) . . ?
N2 C16 H16 119.0 . . ?
C15 C16 H16 119.0 . . ?
C18 C17 C22 114.4(9) . . ?
C18 C17 C14 123.7(8) . . ?
C22 C17 C14 121.4(8) . . ?
C17 C18 C19 124.1(10) . . ?
C17 C18 H18 118.0 . . ?
C19 C18 H18 118.0 . . ?
C20 C19 C18 119.2(10) . . ?
C20 C19 H19 120.4 . . ?
C18 C19 H19 120.4 . . ?
C21 C20 C19 117.2(11) . . ?
C21 C20 H20 121.4 . . ?
C19 C20 H20 121.4 . . ?
C20 C21 C22 124.0(13) . . ?
C20 C21 H21 118.0 . . ?
C22 C21 H21 118.0 . . ?
C17 C22 C21 120.0(12) . . ?
C17 C22 H22 120.0 . . ?
C21 C22 H22 120.0 . . ?
N3 C23 C24 122.5(6) . . ?
N3 C23 H23 118.8 . . ?
C24 C23 H23 118.8 . . ?
C25 C24 C23 119.3(6) . . ?
C25 C24 H24 120.3 . . ?
C23 C24 H24 120.3 . . ?
C26 C25 C24 117.7(7) . . ?
C26 C25 C28 122.0(7) . . ?
C24 C25 C28 120.3(6) . . ?
C27 C26 C25 119.5(8) . . ?
C27 C26 H26 120.3 . . ?
C25 C26 H26 120.3 . . ?
N3 C27 C26 123.2(7) . . ?
N3 C27 H27 118.4 . . ?
C26 C27 H27 118.4 . . ?
C33 C28 C29 118.0(8) . . ?
C33 C28 C25 120.6(7) . . ?
C29 C28 C25 121.4(8) . . ?
C28 C29 C30 118.4(12) . . ?
C28 C29 H29 120.8 . . ?
C30 C29 H29 120.8 . . ?
C31 C30 C29 121.8(11) . . ?
C31 C30 H30 119.1 . . ?
C29 C30 H30 119.1 . . ?
C32 C31 C30 119.2(10) . . ?
C32 C31 H31 120.4 . . ?
C30 C31 H31 120.4 . . ?
C31 C32 C33 121.8(11) . . ?
C31 C32 H32 119.1 . . ?
C33 C32 H32 119.1 . . ?
C28 C33 C32 119.8(10) . . ?
C28 C33 H33 120.1 . . ?
C32 C33 H33 120.1 . . ?
O1 C34 O2 126.4(6) . . ?
O1 C34 C35 118.1(6) . . ?
O2 C34 C35 115.4(6) . . ?
C34 C35 H35A 109.5 . . ?
C34 C35 H35B 109.5 . . ?
H35A C35 H35B 109.5 . . ?
C34 C35 H35C 109.5 . . ?
H35A C35 H35C 109.5 . . ?
H35B C35 H35C 109.5 . . ?
O3 C36 O4 125.6(7) . . ?
O3 C36 C37 118.1(7) . . ?
O4 C36 C37 116.2(7) . . ?
C36 C37 H37A 109.5 . . ?
C36 C37 H37B 109.5 . . ?
H37A C37 H37B 109.5 . . ?
C36 C37 H37C 109.5 . . ?
H37A C37 H37C 109.5 . . ?
H37B C37 H37C 109.5 . . ?
O6 C38 O5 125.4(6) . . ?
O6 C38 C39 117.7(6) . . ?
O5 C38 C39 116.9(6) . . ?
C38 C39 H39A 109.5 . . ?
C38 C39 H39B 109.5 . . ?
H39A C39 H39B 109.5 . . ?
C38 C39 H39C 109.5 . . ?
H39A C39 H39C 109.5 . . ?
H39B C39 H39C 109.5 . . ?
O8 C40 O7 125.4(7) . . ?
O8 C40 C41 118.3(6) . . ?
O7 C40 C41 116.3(7) . . ?
C40 C41 H41A 109.5 . . ?
C40 C41 H41B 109.5 . . ?
H41A C41 H41B 109.5 . . ?
C40 C41 H41C 109.5 . . ?
H41A C41 H41C 109.5 . . ?
H41B C41 H41C 109.5 . . ?
O10 C42 O9 126.0(6) . . ?
O10 C42 C43 118.0(6) . . ?
O9 C42 C43 116.0(6) . . ?
C42 C43 H43A 109.5 . . ?
C42 C43 H43B 109.5 . . ?
H43A C43 H43B 109.5 . . ?
C42 C43 H43C 109.5 . . ?
H43A C43 H43C 109.5 . . ?
H43B C43 H43C 109.5 . . ?
O12 C44 O11 124.6(7) . . ?
O12 C44 C45 118.5(7) . . ?
O11 C44 C45 117.0(7) . . ?
C44 C45 H45A 109.5 . . ?
C44 C45 H45B 109.5 . . ?
H45A C45 H45B 109.5 . . ?
C44 C45 H45C 109.5 . . ?
H45A C45 H45C 109.5 . . ?
H45B C45 H45C 109.5 . . ?
C47 C46 H46A 109.5 . . ?
C47 C46 H46B 109.5 . . ?
H46A C46 H46B 109.5 . . ?
C47 C46 H46C 109.5 . . ?
H46A C46 H46C 109.5 . . ?
H46B C46 H46C 109.5 . . ?
N4 C47 C46 176.7(12) . . ?
C49 C48 H48A 109.5 . . ?
C49 C48 H48B 109.5 . . ?
H48A C48 H48B 109.5 . . ?
C49 C48 H48C 109.5 . . ?
H48A C48 H48C 109.5 . . ?
H48B C48 H48C 109.5 . . ?
N5 C49 C48 166(2) . . ?
C51 C50 H50A 109.5 . . ?
C51 C50 H50B 109.5 . . ?
H50A C50 H50B 109.5 . . ?
C51 C50 H50C 109.5 . . ?
H50A C50 H50C 109.5 . . ?
H50B C50 H50C 109.5 . . ?
N6 C51 C50 165(3) . . ?
C53 C52 H52A 109.5 . . ?
C53 C52 H52B 109.5 . . ?
H52A C52 H52B 109.5 . . ?
C53 C52 H52C 109.5 . . ?
H52A C52 H52C 109.5 . . ?
H52B C52 H52C 109.5 . . ?
N7 C53 C52 163(3) . . ?
C55 N8 N8 123(3) . 2_656 ?
C55 C54 H54A 109.5 . . ?
C55 C54 H54B 109.5 . . ?
H54A C54 H54B 109.5 . . ?
C55 C54 H54C 109.5 . . ?
H54A C54 H54C 109.5 . . ?
H54B C54 H54C 109.5 . . ?
N8 C55 C54 173(3) . . ?
C55 C54 H54D 109.5 . . ?
C55 C54 H54E 109.5 . . ?
H54D C54 H54E 109.5 . . ?
C55 C54 H54F 109.5 . . ?
H54D C54 H54F 109.5 . . ?
H54E C54 H54F 109.5 . . ?
N8 C55 C54 158(4) . . ?

loop_
_geom_bond_atom_site_label_1
_geom_bond_atom_site_label_2
_geom_bond_distance
_geom_bond_site_symmetry_2
_geom_bond_publ_flag
Ni1 O13 1.926(4) . ?
Ni1 O3 2.036(5) . ?
Ni1 O12 2.038(5) . ?
Ni1 O10 2.060(4) . ?
Ni1 O1 2.064(4) . ?
Ni1 N1 2.184(5) . ?
Fe1 O13 1.885(4) . ?
Fe1 O4 2.024(5) . ?
Fe1 O2 2.033(5) . ?
Fe1 O5 2.042(4) . ?
Fe1 O7 2.043(5) . ?
Fe1 N2 2.192(5) . ?
Fe2 O13 1.878(4) . ?
Fe2 O11 2.015(6) . ?
Fe2 O9 2.023(5) . ?
Fe2 O6 2.034(4) . ?
Fe2 O8 2.057(5) . ?
Fe2 N3 2.208(5) . ?
O1 C34 1.250(7) . ?
O2 C34 1.256(8) . ?
O3 C36 1.241(9) . ?
O4 C36 1.270(8) . ?
O5 C38 1.265(8) . ?
O6 C38 1.247(8) . ?
O7 C40 1.265(8) . ?
O8 C40 1.245(9) . ?
O9 C42 1.286(8) . ?
O10 C42 1.233(8) . ?
O11 C44 1.273(9) . ?
O12 C44 1.242(8) . ?
N1 C1 1.332(8) . ?
N1 C5 1.363(7) . ?
N2 C12 1.340(9) . ?
N2 C16 1.363(9) . ?
N3 C27 1.335(10) . ?
N3 C23 1.337(8) . ?
C1 C2 1.376(8) . ?
C1 H1 0.9500 . ?
C2 C3 1.394(8) . ?
C2 H2 0.9500 . ?
C3 C4 1.375(9) . ?
C3 C6 1.485(8) . ?
C4 C5 1.384(8) . ?
C4 H4 0.9500 . ?
C5 H5 0.9500 . ?
C6 C11 1.371(10) . ?
C6 C7 1.390(11) . ?
C7 C8 1.382(11) . ?
C7 H7 0.9500 . ?
C8 C9 1.387(14) . ?
C8 H8 0.9500 . ?
C9 C10 1.356(15) . ?
C9 H9 0.9500 . ?
C10 C11 1.390(12) . ?
C10 H10 0.9500 . ?
C11 H11 0.9500 . ?
C12 C13 1.375(11) . ?
C12 H12 0.9500 . ?
C13 C14 1.374(11) . ?
C13 H13 0.9500 . ?
C14 C15 1.377(10) . ?
C14 C17 1.482(10) . ?
C15 C16 1.384(10) . ?
C15 H15 0.9500 . ?
C16 H16 0.9500 . ?
C17 C18 1.343(11) . ?
C17 C22 1.346(14) . ?
C18 C19 1.388(11) . ?
C18 H18 0.9500 . ?
C19 C20 1.337(15) . ?
C19 H19 0.9500 . ?
C20 C21 1.283(17) . ?
C20 H20 0.9500 . ?
C21 C22 1.400(15) . ?
C21 H21 0.9500 . ?
C22 H22 0.9500 . ?
C23 C24 1.387(9) . ?
C23 H23 0.9500 . ?
C24 C25 1.384(10) . ?
C24 H24 0.9500 . ?
C25 C26 1.382(11) . ?
C25 C28 1.507(10) . ?
C26 C27 1.371(11) . ?
C26 H26 0.9500 . ?
C27 H27 0.9500 . ?
C28 C33 1.359(13) . ?
C28 C29 1.367(12) . ?
C29 C30 1.414(15) . ?
C29 H29 0.9500 . ?
C30 C31 1.340(17) . ?
C30 H30 0.9500 . ?
C31 C32 1.271(15) . ?
C31 H31 0.9500 . ?
C32 C33 1.424(11) . ?
C32 H32 0.9500 . ?
C33 H33 0.9500 . ?
C34 C35 1.500(10) . ?
C35 H35A 0.9800 . ?
C35 H35B 0.9800 . ?
C35 H35C 0.9800 . ?
C36 C37 1.508(11) . ?
C37 H37A 0.9800 . ?
C37 H37B 0.9800 . ?
C37 H37C 0.9800 . ?
C38 C39 1.510(9) . ?
C39 H39A 0.9800 . ?
C39 H39B 0.9800 . ?
C39 H39C 0.9800 . ?
C40 C41 1.498(10) . ?
C41 H41A 0.9800 . ?
C41 H41B 0.9800 . ?
C41 H41C 0.9800 . ?
C42 C43 1.502(10) . ?
C43 H43A 0.9800 . ?
C43 H43B 0.9800 . ?
C43 H43C 0.9800 . ?
C44 C45 1.511(13) . ?
C45 H45A 0.9800 . ?
C45 H45B 0.9800 . ?
C45 H45C 0.9800 . ?
N4 C47 1.139(10) . ?
C46 C47 1.468(11) . ?
C46 H46A 0.9800 . ?
C46 H46B 0.9800 . ?
C46 H46C 0.9800 . ?
N5 C49 1.181(14) . ?
C48 C49 1.463(15) . ?
C48 H48A 0.9800 . ?
C48 H48B 0.9800 . ?
C48 H48C 0.9800 . ?
N6 C51 1.157(16) . ?
C50 C51 1.487(16) . ?
C50 H50A 0.9800 . ?
C50 H50B 0.9800 . ?
C50 H50C 0.9800 . ?
N7 C53 1.211(16) . ?
C52 C53 1.445(15) . ?
C52 H52A 0.9800 . ?
C52 H52B 0.9800 . ?
C52 H52C 0.9800 . ?
N8 C55 1.132(15) . ?
N8 N8 1.85(5) 2_656 ?
C54 C55 1.473(16) . ?
C54 H54A 0.9800 . ?
C54 H54B 0.9800 . ?
C54 H54C 0.9800 . ?
N8 C55 1.184(17) . ?
C54 C55 1.470(17) . ?
C54 H54D 0.9800 . ?
C54 H54E 0.9800 . ?
C54 H54F 0.9800 . ?

loop_
_geom_torsion_atom_site_label_1
_geom_torsion_atom_site_label_2
_geom_torsion_atom_site_label_3
_geom_torsion_atom_site_label_4
_geom_torsion
_geom_torsion_site_symmetry_1
_geom_torsion_site_symmetry_2
_geom_torsion_site_symmetry_3
_geom_torsion_site_symmetry_4
_geom_torsion_publ_flag
O13 Ni1 O1 C34 -22.5(6) . . . . ?
O3 Ni1 O1 C34 72.7(6) . . . . ?
O12 Ni1 O1 C34 -118.5(6) . . . . ?
O10 Ni1 O1 C34 156.9(10) . . . . ?
N1 Ni1 O1 C34 157.2(6) . . . . ?
O13 Fe1 O2 C34 27.4(7) . . . . ?
O4 Fe1 O2 C34 -69.9(7) . . . . ?
O5 Fe1 O2 C34 124.1(7) . . . . ?
O7 Fe1 O2 C34 -157.7(9) . . . . ?
N2 Fe1 O2 C34 -153.4(7) . . . . ?
O13 Ni1 O3 C36 24.5(8) . . . . ?
O12 Ni1 O3 C36 -160.6(10) . . . . ?
O10 Ni1 O3 C36 119.0(8) . . . . ?
O1 Ni1 O3 C36 -71.1(8) . . . . ?
N1 Ni1 O3 C36 -155.6(8) . . . . ?
O13 Fe1 O4 C36 -15.9(8) . . . . ?
O2 Fe1 O4 C36 79.5(8) . . . . ?
O5 Fe1 O4 C36 164.4(8) . . . . ?
O7 Fe1 O4 C36 -112.2(8) . . . . ?
N2 Fe1 O4 C36 163.6(8) . . . . ?
O13 Fe1 O5 C38 -11.0(6) . . . . ?
O4 Fe1 O5 C38 168.7(8) . . . . ?
O2 Fe1 O5 C38 -106.3(6) . . . . ?
O7 Fe1 O5 C38 85.2(6) . . . . ?
N2 Fe1 O5 C38 169.5(6) . . . . ?
O13 Fe2 O6 C38 29.8(6) . . . . ?
O11 Fe2 O6 C38 127.0(6) . . . . ?
O9 Fe2 O6 C38 -157.6(10) . . . . ?
O8 Fe2 O6 C38 -66.8(6) . . . . ?
N3 Fe2 O6 C38 -150.3(6) . . . . ?
O13 Fe1 O7 C40 29.2(5) . . . . ?
O4 Fe1 O7 C40 126.4(5) . . . . ?
O2 Fe1 O7 C40 -145.7(10) . . . . ?
O5 Fe1 O7 C40 -67.5(5) . . . . ?
N2 Fe1 O7 C40 -150.0(5) . . . . ?
O13 Fe2 O8 C40 -11.8(6) . . . . ?
O11 Fe2 O8 C40 163.7(8) . . . . ?
O9 Fe2 O8 C40 -107.6(6) . . . . ?
O6 Fe2 O8 C40 84.2(6) . . . . ?
N3 Fe2 O8 C40 167.3(6) . . . . ?
O13 Fe2 O9 C42 21.0(8) . . . . ?
O11 Fe2 O9 C42 -76.3(8) . . . . ?
O6 Fe2 O9 C42 -151.5(10) . . . . ?
O8 Fe2 O9 C42 117.8(8) . . . . ?
N3 Fe2 O9 C42 -158.8(8) . . . . ?
O13 Ni1 O10 C42 -20.7(8) . . . . ?
O3 Ni1 O10 C42 -115.6(8) . . . . ?
O12 Ni1 O10 C42 75.4(8) . . . . ?
O1 Ni1 O10 C42 160.0(10) . . . . ?
N1 Ni1 O10 C42 159.6(8) . . . . ?
O13 Fe2 O11 C44 -20.5(8) . . . . ?
O9 Fe2 O11 C44 75.0(8) . . . . ?
O6 Fe2 O11 C44 -116.4(8) . . . . ?
O8 Fe2 O11 C44 164.0(8) . . . . ?
N3 Fe2 O11 C44 160.3(8) . . . . ?
O13 Ni1 O12 C44 25.5(7) . . . . ?
O3 Ni1 O12 C44 -149.5(10) . . . . ?
O10 Ni1 O12 C44 -69.3(7) . . . . ?
O1 Ni1 O12 C44 120.8(7) . . . . ?
N1 Ni1 O12 C44 -154.4(7) . . . . ?
O11 Fe2 O13 Fe1 -136.8(3) . . . . ?
O9 Fe2 O13 Fe1 133.7(3) . . . . ?
O6 Fe2 O13 Fe1 -47.8(3) . . . . ?
O8 Fe2 O13 Fe1 42.1(3) . . . . ?
N3 Fe2 O13 Fe1 -55(16) . . . . ?
O11 Fe2 O13 Ni1 41.8(3) . . . . ?
O9 Fe2 O13 Ni1 -47.7(3) . . . . ?
O6 Fe2 O13 Ni1 130.8(2) . . . . ?
O8 Fe2 O13 Ni1 -139.3(2) . . . . ?
N3 Fe2 O13 Ni1 124(16) . . . . ?
O4 Fe1 O13 Fe2 -138.1(3) . . . . ?
O2 Fe1 O13 Fe2 131.1(3) . . . . ?
O5 Fe1 O13 Fe2 41.8(3) . . . . ?
O7 Fe1 O13 Fe2 -47.8(3) . . . . ?
N2 Fe1 O13 Fe2 77(12) . . . . ?
O4 Fe1 O13 Ni1 43.3(3) . . . . ?
O2 Fe1 O13 Ni1 -47.5(3) . . . . ?
O5 Fe1 O13 Ni1 -136.8(2) . . . . ?
O7 Fe1 O13 Ni1 133.6(2) . . . . ?
N2 Fe1 O13 Ni1 -102(12) . . . . ?
O3 Ni1 O13 Fe2 135.7(3) . . . . ?
O12 Ni1 O13 Fe2 -43.3(3) . . . . ?
O10 Ni1 O13 Fe2 47.7(3) . . . . ?
O1 Ni1 O13 Fe2 -132.4(2) . . . . ?
N1 Ni1 O13 Fe2 120(35) . . . . ?
O3 Ni1 O13 Fe1 -45.7(3) . . . . ?
O12 Ni1 O13 Fe1 135.3(2) . . . . ?
O10 Ni1 O13 Fe1 -133.7(2) . . . . ?
O1 Ni1 O13 Fe1 46.1(3) . . . . ?
N1 Ni1 O13 Fe1 -61(35) . . . . ?
O13 Ni1 N1 C1 164(100) . . . . ?
O3 Ni1 N1 C1 148.4(5) . . . . ?
O12 Ni1 N1 C1 -32.6(4) . . . . ?
O10 Ni1 N1 C1 -123.5(5) . . . . ?
O1 Ni1 N1 C1 56.5(4) . . . . ?
O13 Ni1 N1 C5 -13(35) . . . . ?
O3 Ni1 N1 C5 -28.5(5) . . . . ?
O12 Ni1 N1 C5 150.6(5) . . . . ?
O10 Ni1 N1 C5 59.6(4) . . . . ?
O1 Ni1 N1 C5 -120.3(5) . . . . ?
O13 Fe1 N2 C12 91(12) . . . . ?
O4 Fe1 N2 C12 -53.9(6) . . . . ?
O2 Fe1 N2 C12 36.8(6) . . . . ?
O5 Fe1 N2 C12 126.3(6) . . . . ?
O7 Fe1 N2 C12 -144.1(6) . . . . ?
O13 Fe1 N2 C16 -82(12) . . . . ?
O4 Fe1 N2 C16 132.5(6) . . . . ?
O2 Fe1 N2 C16 -136.7(6) . . . . ?
O5 Fe1 N2 C16 -47.3(5) . . . . ?
O7 Fe1 N2 C16 42.4(5) . . . . ?
O13 Fe2 N3 C27 -126(16) . . . . ?
O11 Fe2 N3 C27 -44.0(7) . . . . ?
O9 Fe2 N3 C27 45.4(7) . . . . ?
O6 Fe2 N3 C27 -133.1(8) . . . . ?
O8 Fe2 N3 C27 136.9(8) . . . . ?
O13 Fe2 N3 C23 44(16) . . . . ?
O11 Fe2 N3 C23 125.7(6) . . . . ?
O9 Fe2 N3 C23 -144.9(6) . . . . ?
O6 Fe2 N3 C23 36.6(6) . . . . ?
O8 Fe2 N3 C23 -53.4(6) . . . . ?
C5 N1 C1 C2 -0.3(8) . . . . ?
Ni1 N1 C1 C2 -177.3(5) . . . . ?
N1 C1 C2 C3 -0.1(9) . . . . ?
C1 C2 C3 C4 0.0(9) . . . . ?
C1 C2 C3 C6 -178.7(6) . . . . ?
C2 C3 C4 C5 0.4(9) . . . . ?
C6 C3 C4 C5 179.2(6) . . . . ?
C1 N1 C5 C4 0.8(9) . . . . ?
Ni1 N1 C5 C4 177.8(5) . . . . ?
C3 C4 C5 N1 -0.9(10) . . . . ?
C4 C3 C6 C11 -30.1(12) . . . . ?
C2 C3 C6 C11 148.6(9) . . . . ?
C4 C3 C6 C7 147.1(8) . . . . ?
C2 C3 C6 C7 -34.2(12) . . . . ?
C11 C6 C7 C8 -0.6(16) . . . . ?
C3 C6 C7 C8 -177.9(10) . . . . ?
C6 C7 C8 C9 -2(2) . . . . ?
C7 C8 C9 C10 4(2) . . . . ?
C8 C9 C10 C11 -3(3) . . . . ?
C7 C6 C11 C10 1.5(18) . . . . ?
C3 C6 C11 C10 178.8(12) . . . . ?
C9 C10 C11 C6 0(2) . . . . ?
C16 N2 C12 C13 0.9(13) . . . . ?
Fe1 N2 C12 C13 -172.9(7) . . . . ?
N2 C12 C13 C14 0.8(16) . . . . ?
C12 C13 C14 C15 -3.0(15) . . . . ?
C12 C13 C14 C17 177.6(9) . . . . ?
C13 C14 C15 C16 3.5(13) . . . . ?
C17 C14 C15 C16 -177.2(8) . . . . ?
C12 N2 C16 C15 -0.4(11) . . . . ?
Fe1 N2 C16 C15 173.5(6) . . . . ?
C14 C15 C16 N2 -1.8(13) . . . . ?
C13 C14 C17 C18 -7.6(15) . . . . ?
C15 C14 C17 C18 173.1(10) . . . . ?
C13 C14 C17 C22 164.7(15) . . . . ?
C15 C14 C17 C22 -14.7(19) . . . . ?
C22 C17 C18 C19 6.6(18) . . . . ?
C14 C17 C18 C19 179.4(10) . . . . ?
C17 C18 C19 C20 2.9(18) . . . . ?
C18 C19 C20 C21 -10(2) . . . . ?
C19 C20 C21 C22 7(4) . . . . ?
C18 C17 C22 C21 -9(3) . . . . ?
C14 C17 C22 C21 178.0(19) . . . . ?
C20 C21 C22 C17 3(4) . . . . ?
C27 N3 C23 C24 4.3(12) . . . . ?
Fe2 N3 C23 C24 -165.8(6) . . . . ?
N3 C23 C24 C25 -3.8(12) . . . . ?
C23 C24 C25 C26 -1.0(13) . . . . ?
C23 C24 C25 C28 178.2(8) . . . . ?
C24 C25 C26 C27 5.1(15) . . . . ?
C28 C25 C26 C27 -174.1(10) . . . . ?
C23 N3 C27 C26 0.1(16) . . . . ?
Fe2 N3 C27 C26 170.1(9) . . . . ?
C25 C26 C27 N3 -4.9(18) . . . . ?
C26 C25 C28 C33 26.4(14) . . . . ?
C24 C25 C28 C33 -152.7(9) . . . . ?
C26 C25 C28 C29 -150.8(10) . . . . ?
C24 C25 C28 C29 30.0(14) . . . . ?
C33 C28 C29 C30 6.4(16) . . . . ?
C25 C28 C29 C30 -176.3(10) . . . . ?
C28 C29 C30 C31 1.1(18) . . . . ?
C29 C30 C31 C32 -9(2) . . . . ?
C30 C31 C32 C33 8.9(18) . . . . ?
C29 C28 C33 C32 -6.5(14) . . . . ?
C25 C28 C33 C32 176.2(8) . . . . ?
C31 C32 C33 C28 -1.2(16) . . . . ?
Ni1 O1 C34 O2 4.4(11) . . . . ?
Ni1 O1 C34 C35 -178.3(6) . . . . ?
Fe1 O2 C34 O1 -7.1(12) . . . . ?
Fe1 O2 C34 C35 175.4(6) . . . . ?
Ni1 O3 C36 O4 -0.4(15) . . . . ?
Ni1 O3 C36 C37 -178.9(8) . . . . ?
Fe1 O4 C36 O3 -5.3(15) . . . . ?
Fe1 O4 C36 C37 173.3(8) . . . . ?
Fe2 O6 C38 O5 -3.8(11) . . . . ?
Fe2 O6 C38 C39 176.7(5) . . . . ?
Fe1 O5 C38 O6 -7.7(11) . . . . ?
Fe1 O5 C38 C39 171.9(4) . . . . ?
Fe2 O8 C40 O7 -7.0(10) . . . . ?
Fe2 O8 C40 C41 173.2(4) . . . . ?
Fe1 O7 C40 O8 -3.7(10) . . . . ?
Fe1 O7 C40 C41 176.1(4) . . . . ?
Ni1 O10 C42 O9 -3.3(15) . . . . ?
Ni1 O10 C42 C43 177.7(8) . . . . ?
Fe2 O9 C42 O10 3.5(15) . . . . ?
Fe2 O9 C42 C43 -177.4(8) . . . . ?
Ni1 O12 C44 O11 -6.9(14) . . . . ?
Ni1 O12 C44 C45 174.3(9) . . . . ?
Fe2 O11 C44 O12 3.5(14) . . . . ?
Fe2 O11 C44 C45 -177.7(9) . . . . ?
N8 N8 C55 C54 71(25) 2_656 . . . ?
